data_7209675
loop_
_publ_author_name
'Smart, Paul'
'Bejarano-Villafuerte, \'Angela'
'Hendry, Rebecca M.'
'Brammer, Lee'

_publ_section_title
;
 Persistent C--I&#x22EF;\p halogen-bonded layer motifs involving
 4-iodobenzoate paddlewheel units, Cu2(4-Ibz)4(L)2
;
_journal_issue 16
_journal_name_full CrystEngComm
_journal_page_first 3160
_journal_paper_doi 10.1039/c3ce26919a
_journal_volume 15
_journal_year 2013
_chemical_formula_moiety 'C32 H28 Cu2 I4 O10'
_chemical_formula_sum 'C32 H28 Cu2 I4 O10'
_chemical_formula_weight 1207.22
_chemical_name_systematic
;
?
;
_space_group_crystal_system triclinic
_space_group_IT_number 2
_space_group_name_Hall '-P 1'
_space_group_name_H-M_alt 'P -1'
_symmetry_space_group_name_Hall '-P 1'
_symmetry_space_group_name_H-M 'P -1'
_atom_sites_solution_hydrogens geom
_atom_sites_solution_primary iterative
_atom_sites_solution_secondary difmap
_audit_creation_date 2013-01-07
_audit_creation_method
;
Olex2 1.2
(compiled Dec 5 2012 16:20:19, GUI svn.r4385)
;
_cell_angle_alpha 74.517(7)
_cell_angle_beta 68.073(7)
_cell_angle_gamma 87.380(8)
_cell_formula_units_Z 2
_cell_length_a 12.196(2)
_cell_length_b 13.011(2)
_cell_length_c 13.015(2)
_cell_measurement_reflns_used 9252
_cell_measurement_temperature 100
_cell_measurement_theta_max 26.11
_cell_measurement_theta_min 2.50
_cell_volume 1843.0(5)
_computing_data_reduction 'SAINT v7.68A (Bruker, 2009)'
_computing_molecular_graphics
;
O. V. Dolomanov, L. J. Bourhis, R. J. Gildea, J. A. K. Howard and H. Puschmann,
OLEX2: a complete structure solution, refinement and analysis program.
J. Appl. Cryst. (2009). 42, 339-341.
;
_computing_publication_material
;
O. V. Dolomanov, L. J. Bourhis, R. J. Gildea, J. A. K. Howard and H. Puschmann,
OLEX2: a complete structure solution, refinement and analysis program.
J. Appl. Cryst. (2009). 42, 339-341.
;
_computing_structure_refinement
;
XL, G.M. Sheldrick, Acta Cryst.
(2008). A64, 112-122
;
_computing_structure_solution
;
olex2.solve (L.J. Bourhis, O.V. Dolomanov, R.J. Gildea, J.A.K. Howard,
H. Puschmann, in preparation, 2011)
;
_diffrn_ambient_temperature 100
_diffrn_measured_fraction_theta_full 0.980
_diffrn_measured_fraction_theta_max 0.980
_diffrn_measurement_device_type 'Bruker APEX-II CCD'
_diffrn_measurement_method '\f and \w scans'
_diffrn_radiation_monochromator graphite
_diffrn_radiation_type MoK\a
_diffrn_radiation_wavelength 0.71073
_diffrn_reflns_av_R_equivalents 0.0679
_diffrn_reflns_av_unetI/netI 0.0615
_diffrn_reflns_limit_h_max 14
_diffrn_reflns_limit_h_min -15
_diffrn_reflns_limit_k_max 16
_diffrn_reflns_limit_k_min -15
_diffrn_reflns_limit_l_max 16
_diffrn_reflns_limit_l_min -16
_diffrn_reflns_number 37498
_diffrn_reflns_theta_full 27.51
_diffrn_reflns_theta_max 27.51
_diffrn_reflns_theta_min 1.63
_diffrn_source 'fine-focus sealed tube'
_diffrn_standards_number 0
_exptl_absorpt_coefficient_mu 4.557
_exptl_absorpt_correction_T_max 0.7456
_exptl_absorpt_correction_T_min 0.5994
_exptl_absorpt_correction_type multi-scan
_exptl_absorpt_process_details
;
SADABS-2008/1 (Bruker,2008) was used for absorption correction.
wR2(int) was 0.1124 before and 0.0820 after correction.
The Ratio of minimum to maximum transmission is 0.8039.
The \l/2 correction factor is 0.0015.
;
_exptl_crystal_colour 'clear light blue'
_exptl_crystal_colour_lustre clear
_exptl_crystal_colour_modifier light
_exptl_crystal_colour_primary blue
_exptl_crystal_density_diffrn 2.176
_exptl_crystal_density_method 'not measured'
_exptl_crystal_description block
_exptl_crystal_F_000 1140
_exptl_crystal_size_max 0.34
_exptl_crystal_size_mid 0.21
_exptl_crystal_size_min 0.15
_refine_diff_density_max 1.644
_refine_diff_density_min -1.065
_refine_diff_density_rms 0.157
_refine_ls_extinction_method none
_refine_ls_goodness_of_fit_ref 1.058
_refine_ls_hydrogen_treatment mixed
_refine_ls_matrix_type full
_refine_ls_number_parameters 446
_refine_ls_number_reflns 8303
_refine_ls_number_restraints 4
_refine_ls_restrained_S_all 1.058
_refine_ls_R_factor_all 0.0688
_refine_ls_R_factor_gt 0.0411
_refine_ls_shift/su_max 0.002
_refine_ls_shift/su_mean 0.000
_refine_ls_structure_factor_coef Fsqd
_refine_ls_weighting_details 'calc w=1/[\s^2^(Fo^2^)+(0.0350P)^2^+2.5459P] where P=(Fo^2^+2Fc^2^)/3'
_refine_ls_weighting_scheme calc
_refine_ls_wR_factor_gt 0.0976
_refine_ls_wR_factor_ref 0.1093
_reflns_number_gt 5607
_reflns_number_total 8303
_reflns_threshold_expression >2sigma(I)
_cod_data_source_file c3ce26919a.txt
_cod_data_source_block ilb2088_0m
_cod_original_cell_volume 1842.9(5)
_cod_database_code 7209675
_olex2_refinement_description
;
1. Fixed Uiso
At 1.2 times of:
H7 of C7, H14 of C14, H3 of C3, H29 of C29, H26 of C26, {H30a,H30b} of C30,
H13 of C13, H28 of C28, H17 of C17, {H32a,H32b,H32c,H32d} of C32, H4 of C4,
H21 of C21, H11 of C11, H10 of C10, H18 of C18, H20 of C20, H25 of C25, H6 of
C6
At 1.5 times of:
{H34a,H34b,H34c} of C34, H10a of O10, {H33d,H33e,H33f} of C33A, H9 of O9,
{H33a,H33b,H33c} of C33
2. Restrained distances
O9-H9
0.85 with sigma of 0.01
O10-H10a
0.85 with sigma of 0.01
C30-H9
1.884885 with sigma of 0.02
C32-H10a
1.889448 with sigma of 0.02
3. Uiso/Uaniso restraints and constraints
Uanis(C33) = Uanis(C33A)
4. Others
Sof(H32a)=Sof(H32b)=1-Sof(H32b)=1-Sof(H32b)=Sof(C33)=Sof(H33a)=Sof(H33b)=
Sof(H33c)=1-Sof(H32b)=1-Sof(H32b)=1-Sof(H32b)=1-Sof(H32b)
5.a Secondary CH2 refined with riding coordinates:
C30(H30a,H30b), C32(H32a,H32b), C32(H32c,H32d)
5.b Aromatic/amide H refined with riding coordinates:
C14(H14), C21(H21), C6(H6), C20(H20), C3(H3), C29(H29), C7(H7), C18(H18),
C17(H17), C28(H28), C11(H11), C4(H4), C10(H10), C13(H13), C26(H26), C25(H25)
5.c Idealised Me refined as rotating group:
C34(H34a,H34b,H34c), C33(H33a,H33b,H33c), C33A(H33d,H33e,H33f)
;

loop_
_space_group_symop_id
_space_group_symop_operation_xyz
1 'x, y, z'
2 '-x, -y, -z'

loop_
_atom_site_label
_atom_site_type_symbol
_atom_site_fract_x
_atom_site_fract_y
_atom_site_fract_z
_atom_site_U_iso_or_equiv
_atom_site_adp_type
_atom_site_occupancy
_atom_site_symmetry_multiplicity
_atom_site_calc_flag
_atom_site_refinement_flags
_atom_site_disorder_assembly
_atom_site_disorder_group
I1 I 1.18225(3) -0.11849(3) 0.06599(3) 0.02890(11) Uani 1 1 d . . .
I4 I 0.81164(3) 1.10164(3) 0.44019(3) 0.03010(11) Uani 1 1 d . . .
I3 I 0.40977(3) 0.09743(3) 0.85164(3) 0.04377(13) Uani 1 1 d . . .
I2 I 1.58558(3) 0.88341(3) -0.34399(3) 0.04878(14) Uani 1 1 d . . .
Cu2 Cu 1.06168(5) 0.47316(4) 0.31349(5) 0.01601(14) Uani 1 1 d . . .
Cu1 Cu 0.93054(5) 0.51125(4) 0.19273(5) 0.01559(14) Uani 1 1 d . . .
O1 O 1.0242(3) 0.6162(2) 0.3313(3) 0.0216(7) Uani 1 1 d . . .
O9 O 1.1694(3) 0.4435(3) 0.4131(3) 0.0219(7) Uani 1 1 d D . .
H9 H 1.157(2) 0.483(3) 0.457(3) 0.033 Uiso 1 1 d D . .
O2 O 0.8824(3) 0.6311(2) 0.2602(3) 0.0252(8) Uani 1 1 d . . .
O3 O 1.0690(3) 0.5983(2) 0.0751(3) 0.0222(8) Uani 1 1 d . . .
O7 O 0.9069(3) 0.4195(3) 0.4399(3) 0.0239(8) Uani 1 1 d . . .
O5 O 1.0048(3) 0.3842(2) 0.1456(3) 0.0219(8) Uani 1 1 d . . .
C1 C 0.9417(4) 0.6644(4) 0.3069(4) 0.0164(10) Uani 1 1 d . . .
C15 C 1.0547(4) 0.3163(4) 0.2025(4) 0.0165(10) Uani 1 1 d . . .
C14 C 1.3789(5) 0.6711(4) -0.0109(5) 0.0332(13) Uani 1 1 d . . .
H14 H 1.3899 0.6390 0.0590 0.040 Uiso 1 1 calc R . .
O4 O 1.1915(3) 0.5345(3) 0.1656(3) 0.0247(8) Uani 1 1 d . . .
O8 O 0.8087(3) 0.4146(3) 0.3266(3) 0.0241(8) Uani 1 1 d . . .
C21 C 1.1472(4) 0.1419(4) 0.2227(4) 0.0253(12) Uani 1 1 d . . .
H21 H 1.1716 0.1583 0.2781 0.030 Uiso 1 1 calc R . .
C6 C 0.9240(4) 0.8898(4) 0.4428(4) 0.0237(11) Uani 1 1 d . . .
H6 H 0.9507 0.9080 0.4960 0.028 Uiso 1 1 calc R . .
C24 C 0.7195(4) 0.3268(4) 0.5249(4) 0.0200(11) Uani 1 1 d . . .
C22 C 1.0848(4) 0.2146(3) 0.1708(4) 0.0183(10) Uani 1 1 d . . .
C12 C 1.4524(5) 0.7810(4) -0.2050(4) 0.0332(13) Uani 1 1 d . . .
C2 C 0.9128(4) 0.7676(4) 0.3372(4) 0.0176(10) Uani 1 1 d . . .
C19 C 1.1395(4) 0.0242(4) 0.1133(4) 0.0223(11) Uani 1 1 d . . .
C20 C 1.1747(4) 0.0464(4) 0.1957(4) 0.0277(12) Uani 1 1 d . . .
H20 H 1.2169 -0.0034 0.2325 0.033 Uiso 1 1 calc R . .
C3 C 0.8446(4) 0.8382(4) 0.2881(4) 0.0234(11) Uani 1 1 d . . .
H3 H 0.8170 0.8199 0.2356 0.028 Uiso 1 1 calc R . .
C27 C 0.5404(5) 0.1992(4) 0.7124(4) 0.0284(12) Uani 1 1 d . . .
C29 C 0.7311(4) 0.2915(4) 0.6306(4) 0.0249(11) Uani 1 1 d . . .
H29 H 0.8009 0.3109 0.6389 0.030 Uiso 1 1 calc R . .
C9 C 1.2707(4) 0.6543(4) -0.0199(4) 0.0204(11) Uani 1 1 d . . .
C7 C 0.9511(4) 0.7945(4) 0.4149(4) 0.0224(11) Uani 1 1 d . . .
H7 H 0.9966 0.7466 0.4493 0.027 Uiso 1 1 calc R . .
C5 C 0.8571(4) 0.9591(4) 0.3920(4) 0.0251(12) Uani 1 1 d . . .
C18 C 1.0774(4) 0.0960(4) 0.0594(4) 0.0256(12) Uani 1 1 d . . .
H18 H 1.0536 0.0800 0.0035 0.031 Uiso 1 1 calc R . .
O6 O 1.0785(3) 0.3321(3) 0.2835(3) 0.0263(8) Uani 1 1 d . . .
C17 C 1.0508(4) 0.1914(4) 0.0885(4) 0.0227(11) Uani 1 1 d . . .
H17 H 1.0088 0.2415 0.0518 0.027 Uiso 1 1 calc R . .
C28 C 0.6411(4) 0.2280(4) 0.7239(4) 0.0277(12) Uani 1 1 d . . .
H28 H 0.6491 0.2042 0.7963 0.033 Uiso 1 1 calc R . .
C11 C 1.3479(4) 0.7633(4) -0.2166(4) 0.0263(12) Uani 1 1 d . . .
H11 H 1.3381 0.7937 -0.2874 0.032 Uiso 1 1 calc R . .
C23 C 0.8186(4) 0.3920(4) 0.4226(4) 0.0201(11) Uani 1 1 d . . .
C4 C 0.8173(5) 0.9339(4) 0.3149(4) 0.0277(12) Uani 1 1 d . . .
H4 H 0.7716 0.9819 0.2808 0.033 Uiso 1 1 calc R . .
C10 C 1.2564(4) 0.7001(4) -0.1227(4) 0.0233(11) Uani 1 1 d . . .
H10 H 1.1834 0.6883 -0.1294 0.028 Uiso 1 1 calc R . .
C13 C 1.4699(5) 0.7341(5) -0.1032(5) 0.0388(15) Uani 1 1 d . . .
H13 H 1.5435 0.7454 -0.0973 0.047 Uiso 1 1 calc R . .
C26 C 0.5265(4) 0.2353(4) 0.6079(5) 0.0311(13) Uani 1 1 d . . .
H26 H 0.4559 0.2163 0.6006 0.037 Uiso 1 1 calc R . .
C8 C 1.1697(4) 0.5908(4) 0.0807(4) 0.0199(11) Uani 1 1 d . . .
C25 C 0.6158(4) 0.2992(4) 0.5142(4) 0.0264(12) Uani 1 1 d . . .
H25 H 0.6066 0.3244 0.4425 0.032 Uiso 1 1 calc R . .
O10 O 0.8287(3) 0.5492(3) 0.0864(3) 0.0207(7) Uani 1 1 d D A .
H10A H 0.875(2) 0.570(3) 0.0167(14) 0.031 Uiso 1 1 d D . .
C30 C 1.2936(5) 0.4307(5) 0.3584(5) 0.0458(16) Uani 1 1 d D . .
H30A H 1.3031 0.3772 0.3145 0.055 Uiso 1 1 calc R . .
H30B H 1.3313 0.4995 0.3027 0.055 Uiso 1 1 calc R . .
C34 C 1.3548(6) 0.3980(6) 0.4350(7) 0.068(2) Uani 1 1 d . . .
H34A H 1.4398 0.3985 0.3905 0.102 Uiso 1 1 calc R . .
H34B H 1.3255 0.3257 0.4840 0.102 Uiso 1 1 calc R . .
H34C H 1.3413 0.4474 0.4831 0.102 Uiso 1 1 calc R . .
C32 C 0.7270(5) 0.6108(5) 0.1066(6) 0.0524(18) Uani 1 1 d D . .
H32A H 0.7460 0.6786 0.1190 0.063 Uiso 0.685(8) 1 calc PR A 1
H32B H 0.7059 0.6288 0.0376 0.063 Uiso 0.685(8) 1 calc PR A 1
H32C H 0.6914 0.5995 0.1910 0.063 Uiso 0.315(8) 1 calc PR A 2
H32D H 0.7581 0.6863 0.0738 0.063 Uiso 0.315(8) 1 calc PR A 2
C33 C 0.6296(7) 0.5565(7) 0.2021(8) 0.045(2) Uani 0.685(8) 1 d P A 1
H33A H 0.6113 0.4887 0.1907 0.067 Uiso 0.685(8) 1 calc PR A 1
H33B H 0.5610 0.6005 0.2110 0.067 Uiso 0.685(8) 1 calc PR A 1
H33C H 0.6485 0.5421 0.2713 0.067 Uiso 0.685(8) 1 calc PR A 1
C33A C 0.6377(16) 0.6053(15) 0.0751(18) 0.045(2) Uani 0.315(8) 1 d P A 2
H33D H 0.6237 0.6771 0.0355 0.067 Uiso 0.315(8) 1 calc PR A 2
H33E H 0.5666 0.5756 0.1432 0.067 Uiso 0.315(8) 1 calc PR A 2
H33F H 0.6559 0.5592 0.0230 0.067 Uiso 0.315(8) 1 calc PR A 2

loop_
_atom_site_aniso_label
_atom_site_aniso_U_11
_atom_site_aniso_U_22
_atom_site_aniso_U_33
_atom_site_aniso_U_23
_atom_site_aniso_U_13
_atom_site_aniso_U_12
I1 0.0353(2) 0.01936(18) 0.0301(2) -0.00943(15) -0.00832(16) 0.00334(15)
I4 0.0346(2) 0.01969(19) 0.0333(2) -0.01083(15) -0.00728(17) 0.00308(15)
I3 0.0295(2) 0.0483(3) 0.0336(2) 0.00956(18) -0.00280(17) -0.00745(18)
I2 0.0327(2) 0.0556(3) 0.0372(2) 0.0061(2) -0.00107(19) -0.0134(2)
Cu2 0.0192(3) 0.0145(3) 0.0149(3) -0.0045(2) -0.0067(2) 0.0018(2)
Cu1 0.0185(3) 0.0138(3) 0.0144(3) -0.0037(2) -0.0062(2) 0.0013(2)
O1 0.034(2) 0.0133(16) 0.0225(18) -0.0059(14) -0.0150(16) 0.0014(15)
O9 0.0203(19) 0.027(2) 0.024(2) -0.0117(15) -0.0109(15) 0.0047(15)
O2 0.031(2) 0.0201(18) 0.033(2) -0.0142(16) -0.0179(17) 0.0081(15)
O3 0.025(2) 0.0200(18) 0.0222(19) -0.0007(14) -0.0121(15) -0.0034(14)
O7 0.026(2) 0.0233(19) 0.0196(18) -0.0006(14) -0.0081(15) -0.0076(15)
O5 0.032(2) 0.0162(17) 0.0222(19) -0.0052(14) -0.0158(16) 0.0039(15)
C1 0.016(3) 0.017(2) 0.011(2) 0.0012(19) -0.003(2) -0.0012(19)
C15 0.012(2) 0.017(2) 0.019(3) -0.004(2) -0.005(2) -0.0008(19)
C14 0.031(3) 0.039(3) 0.026(3) -0.002(2) -0.010(3) -0.003(3)
O4 0.0218(19) 0.0278(19) 0.0191(19) 0.0005(15) -0.0063(15) 0.0005(15)
O8 0.0226(19) 0.030(2) 0.0146(18) 0.0011(15) -0.0063(15) -0.0032(15)
C21 0.032(3) 0.028(3) 0.020(3) -0.010(2) -0.012(2) 0.004(2)
C6 0.028(3) 0.023(3) 0.022(3) -0.007(2) -0.011(2) 0.002(2)
C24 0.023(3) 0.016(2) 0.020(3) -0.005(2) -0.008(2) 0.005(2)
C22 0.024(3) 0.013(2) 0.015(2) -0.0008(19) -0.006(2) -0.003(2)
C12 0.028(3) 0.033(3) 0.027(3) -0.002(2) 0.000(2) -0.005(2)
C2 0.014(2) 0.018(2) 0.019(3) -0.004(2) -0.005(2) -0.0017(19)
C19 0.024(3) 0.014(2) 0.025(3) -0.004(2) -0.006(2) -0.001(2)
C20 0.027(3) 0.023(3) 0.030(3) -0.005(2) -0.010(2) 0.009(2)
C3 0.022(3) 0.025(3) 0.025(3) -0.009(2) -0.010(2) 0.001(2)
C27 0.027(3) 0.028(3) 0.021(3) 0.000(2) -0.003(2) 0.001(2)
C29 0.024(3) 0.025(3) 0.026(3) -0.006(2) -0.010(2) -0.001(2)
C9 0.025(3) 0.016(2) 0.017(3) -0.003(2) -0.005(2) 0.001(2)
C7 0.025(3) 0.022(3) 0.020(3) -0.005(2) -0.009(2) 0.002(2)
C5 0.029(3) 0.014(2) 0.027(3) -0.006(2) -0.005(2) 0.002(2)
C18 0.032(3) 0.020(3) 0.025(3) -0.003(2) -0.013(2) -0.004(2)
O6 0.037(2) 0.0221(18) 0.029(2) -0.0126(15) -0.0189(17) 0.0087(16)
C17 0.027(3) 0.022(3) 0.022(3) -0.006(2) -0.013(2) 0.004(2)
C28 0.035(3) 0.026(3) 0.018(3) 0.001(2) -0.010(2) 0.001(2)
C11 0.028(3) 0.024(3) 0.021(3) -0.002(2) -0.005(2) 0.002(2)
C23 0.024(3) 0.014(2) 0.022(3) -0.008(2) -0.005(2) 0.004(2)
C4 0.031(3) 0.023(3) 0.027(3) -0.006(2) -0.010(2) 0.004(2)
C10 0.026(3) 0.019(3) 0.024(3) -0.007(2) -0.008(2) 0.001(2)
C13 0.020(3) 0.054(4) 0.034(3) 0.000(3) -0.008(3) -0.002(3)
C26 0.019(3) 0.033(3) 0.037(3) -0.004(3) -0.009(2) -0.001(2)
C8 0.025(3) 0.016(2) 0.020(3) -0.009(2) -0.009(2) 0.005(2)
C25 0.028(3) 0.025(3) 0.023(3) -0.002(2) -0.009(2) -0.002(2)
O10 0.0203(19) 0.0225(18) 0.0187(18) -0.0047(15) -0.0076(15) 0.0030(14)
C30 0.037(4) 0.061(4) 0.051(4) -0.022(3) -0.026(3) 0.016(3)
C34 0.063(5) 0.059(5) 0.081(6) -0.015(4) -0.031(4) 0.020(4)
C32 0.032(4) 0.049(4) 0.075(5) -0.019(4) -0.019(4) 0.019(3)
C33 0.027(4) 0.039(5) 0.064(6) -0.015(4) -0.012(4) 0.003(4)
C33A 0.027(4) 0.039(5) 0.064(6) -0.015(4) -0.012(4) 0.003(4)

loop_
_atom_type_symbol
_atom_type_description
_atom_type_scat_dispersion_real
_atom_type_scat_dispersion_imag
_atom_type_scat_source
C C 0.0033 0.0016 'International Tables Vol C Tables 4.2.6.8 and 6.1.1.4'
H H 0.0000 0.0000 'International Tables Vol C Tables 4.2.6.8 and 6.1.1.4'
Cu Cu 0.3201 1.2651 'International Tables Vol C Tables 4.2.6.8 and 6.1.1.4'
I I -0.4742 1.8119 'International Tables Vol C Tables 4.2.6.8 and 6.1.1.4'
O O 0.0106 0.0060 'International Tables Vol C Tables 4.2.6.8 and 6.1.1.4'

loop_
_geom_angle_atom_site_label_1
_geom_angle_atom_site_label_2
_geom_angle_atom_site_label_3
_geom_angle
O1 Cu2 Cu1 84.04(9)
O1 Cu2 O9 95.36(13)
O1 Cu2 O7 88.08(14)
O1 Cu2 O4 90.12(14)
O1 Cu2 O6 170.01(14)
O9 Cu2 Cu1 179.40(9)
O7 Cu2 Cu1 81.82(10)
O7 Cu2 O9 98.21(13)
O4 Cu2 Cu1 84.40(10)
O4 Cu2 O9 95.57(13)
O4 Cu2 O7 166.21(14)
O6 Cu2 Cu1 86.10(10)
O6 Cu2 O9 94.50(13)
O6 Cu2 O7 88.95(14)
O6 Cu2 O4 90.49(14)
O2 Cu1 Cu2 84.15(10)
O2 Cu1 O5 166.10(13)
O2 Cu1 O8 91.05(14)
O2 Cu1 O10 95.25(13)
O3 Cu1 Cu2 83.93(10)
O3 Cu1 O2 89.42(14)
O3 Cu1 O5 88.50(13)
O3 Cu1 O8 170.02(13)
O3 Cu1 O10 93.14(13)
O5 Cu1 Cu2 81.97(9)
O5 Cu1 O10 98.59(13)
O8 Cu1 Cu2 86.20(9)
O8 Cu1 O5 88.66(14)
O8 Cu1 O10 96.75(13)
O10 Cu1 Cu2 177.00(9)
C1 O1 Cu2 122.1(3)
C30 O9 Cu2 119.3(3)
C1 O2 Cu1 121.6(3)
C8 O3 Cu1 122.5(3)
C23 O7 Cu2 122.7(3)
C15 O5 Cu1 123.6(3)
O1 C1 C2 116.8(4)
O2 C1 O1 124.6(4)
O2 C1 C2 118.6(4)
O5 C15 C22 117.6(4)
O6 C15 O5 123.2(4)
O6 C15 C22 119.2(4)
C13 C14 C9 120.3(5)
C8 O4 Cu2 120.4(3)
C23 O8 Cu1 119.2(3)
C20 C21 C22 121.3(5)
C7 C6 C5 118.9(4)
C29 C24 C23 120.2(4)
C29 C24 C25 119.5(4)
C25 C24 C23 120.3(4)
C21 C22 C15 120.3(4)
C21 C22 C17 119.3(5)
C17 C22 C15 120.4(4)
C11 C12 I2 118.4(4)
C11 C12 C13 121.4(5)
C13 C12 I2 120.2(4)
C3 C2 C1 119.8(4)
C7 C2 C1 121.1(4)
C7 C2 C3 119.1(4)
C20 C19 I1 120.3(4)
C18 C19 I1 118.4(4)
C18 C19 C20 121.2(5)
C21 C20 C19 118.6(5)
C4 C3 C2 120.7(5)
C28 C27 I3 119.6(4)
C28 C27 C26 120.5(5)
C26 C27 I3 119.9(4)
C28 C29 C24 120.0(5)
C14 C9 C8 120.9(4)
C10 C9 C14 119.3(4)
C10 C9 C8 119.7(4)
C6 C7 C2 120.9(5)
C6 C5 I4 118.4(4)
C4 C5 I4 120.2(4)
C4 C5 C6 121.3(5)
C17 C18 C19 118.8(5)
C15 O6 Cu2 120.4(3)
C18 C17 C22 120.7(5)
C27 C28 C29 120.3(5)
C12 C11 C10 118.9(5)
O7 C23 C24 116.9(4)
O8 C23 O7 124.9(4)
O8 C23 C24 118.2(4)
C3 C4 C5 119.1(5)
C9 C10 C11 120.9(5)
C14 C13 C12 119.2(5)
C25 C26 C27 119.6(5)
O3 C8 O4 124.9(4)
O3 C8 C9 117.4(4)
O4 C8 C9 117.7(4)
C26 C25 C24 120.1(5)
C32 O10 Cu1 125.3(4)
C34 C30 O9 114.8(5)
C33 C32 O10 112.2(6)
C33A C32 O10 127.7(10)
C33A C32 C33 70.8(10)

loop_
_geom_bond_atom_site_label_1
_geom_bond_atom_site_label_2
_geom_bond_distance
I1 C19 2.093(5)
I4 C5 2.099(5)
I3 C27 2.081(5)
I2 C12 2.098(5)
Cu2 Cu1 2.5813(8)
Cu2 O1 1.949(3)
Cu2 O9 2.125(3)
Cu2 O7 1.986(3)
Cu2 O4 1.966(3)
Cu2 O6 1.962(3)
Cu1 O2 1.952(3)
Cu1 O3 1.949(3)
Cu1 O5 1.980(3)
Cu1 O8 1.973(3)
Cu1 O10 2.135(3)
O1 C1 1.257(5)
O9 C30 1.436(6)
O2 C1 1.256(5)
O3 C8 1.255(5)
O7 C23 1.265(5)
O5 C15 1.280(5)
C1 C2 1.489(6)
C15 C22 1.480(6)
C15 O6 1.260(5)
C14 C9 1.399(7)
C14 C13 1.382(7)
O4 C8 1.265(5)
O8 C23 1.255(5)
C21 C22 1.381(7)
C21 C20 1.373(7)
C6 C7 1.375(7)
C6 C5 1.390(7)
C24 C29 1.388(6)
C24 C23 1.497(6)
C24 C25 1.395(7)
C22 C17 1.388(6)
C12 C11 1.375(7)
C12 C13 1.392(7)
C2 C3 1.400(6)
C2 C7 1.385(6)
C19 C20 1.393(7)
C19 C18 1.386(7)
C3 C4 1.374(7)
C27 C28 1.372(7)
C27 C26 1.387(7)
C29 C28 1.383(6)
C9 C10 1.384(6)
C9 C8 1.491(6)
C5 C4 1.381(7)
C18 C17 1.382(7)
C11 C10 1.394(6)
C26 C25 1.384(7)
O10 C32 1.425(6)
C30 C34 1.426(8)
C32 C33 1.400(10)
C32 C33A 1.309(19)
